data_2218799
loop_
_publ_author_name
'Zhong, Xu-Dong'
'Zhu, Yu-Lan'
'Wu, Xue'
'Jin, Jing-Yi'
'Tang, Xue-Ling'

_publ_section_title
;
 9-[4,5-Bis(benzylsulfanyl)-1,3-dithiol-2-ylidene]-4,5-diazafluorene
;
_journal_coeditor_code RT2019
_journal_issue 7
_journal_name_full 'Acta Crystallographica Section E'
_journal_page_first o1353
_journal_paper_doi 10.1107/S1600536808018667
_journal_volume 64
_journal_year 2008
_chemical_formula_iupac 'C28 H20 N2 S4'
_chemical_formula_moiety 'C28 H20 N2 S4'
_chemical_formula_sum 'C28 H20 N2 S4'
_chemical_formula_weight 512.70
_chemical_name_systematic
;
9-[4,5-Bis(benzylsulfanyl)-1,3-dithiol-2-ylidene]-4,5-diazafluorene
;
_space_group_IT_number 14
_symmetry_cell_setting monoclinic
_symmetry_space_group_name_Hall '-P 2ybc'
_symmetry_space_group_name_H-M 'P 1 21/c 1'
_atom_sites_solution_hydrogens geom
_atom_sites_solution_primary direct
_atom_sites_solution_secondary difmap
_audit_creation_method SHELXL97
_cell_angle_alpha 90.00
_cell_angle_beta 100.2460(10)
_cell_angle_gamma 90.00
_cell_formula_units_Z 4
_cell_length_a 16.5133(4)
_cell_length_b 11.4036(3)
_cell_length_c 13.1406(3)
_cell_measurement_reflns_used 3616
_cell_measurement_temperature 296(2)
_cell_measurement_theta_max 28.1
_cell_measurement_theta_min 1.3
_cell_volume 2435.06(10)
_computing_cell_refinement 'SAINT (Bruker, 2004)'
_computing_data_collection 'APEX2 (Bruker, 2004)'
_computing_data_reduction 'SAINT (Bruker, 2004)'
_computing_molecular_graphics 'ORTEP-3 for Windows (Farrugia, 1997)'
_computing_publication_material 'SHELXL97 (Sheldrick, 2008) and PLATON (Spek, 2003)'
_computing_structure_refinement 'SHELXL97 (Sheldrick, 2008)'
_computing_structure_solution 'SHELXS97 (Sheldrick, 2008)'
_diffrn_ambient_temperature 296(2)
_diffrn_detector_area_resol_mean 8.192
_diffrn_measured_fraction_theta_full 0.981
_diffrn_measured_fraction_theta_max 0.981
_diffrn_measurement_device_type 'Bruker SMART 1K CCD area-detector'
_diffrn_measurement_method 'Thin-slice \w'
_diffrn_radiation_monochromator graphite
_diffrn_radiation_source 'fine-focus sealed tube'
_diffrn_radiation_type MoK\a
_diffrn_radiation_wavelength 0.71073
_diffrn_reflns_av_R_equivalents 0.0279
_diffrn_reflns_av_sigmaI/netI 0.0335
_diffrn_reflns_limit_h_max 16
_diffrn_reflns_limit_h_min -20
_diffrn_reflns_limit_k_max 14
_diffrn_reflns_limit_k_min -11
_diffrn_reflns_limit_l_max 14
_diffrn_reflns_limit_l_min -16
_diffrn_reflns_number 22070
_diffrn_reflns_theta_full 26.00
_diffrn_reflns_theta_max 26.00
_diffrn_reflns_theta_min 1.25
_diffrn_standards_number 0
_exptl_absorpt_coefficient_mu 0.411
_exptl_absorpt_correction_T_max 0.95
_exptl_absorpt_correction_T_min 0.93
_exptl_absorpt_correction_type multi-scan
_exptl_absorpt_process_details '(SADABS; Bruker, 2000)'
_exptl_crystal_colour yellow
_exptl_crystal_density_diffrn 1.399
_exptl_crystal_density_method 'not measured'
_exptl_crystal_description prism
_exptl_crystal_F_000 1064
_exptl_crystal_size_max 0.30
_exptl_crystal_size_mid 0.15
_exptl_crystal_size_min 0.15
_refine_diff_density_max 0.266
_refine_diff_density_min -0.255
_refine_ls_extinction_method none
_refine_ls_goodness_of_fit_ref 1.005
_refine_ls_hydrogen_treatment constr
_refine_ls_matrix_type full
_refine_ls_number_parameters 307
_refine_ls_number_reflns 4701
_refine_ls_number_restraints 0
_refine_ls_restrained_S_all 1.005
_refine_ls_R_factor_all 0.0631
_refine_ls_R_factor_gt 0.0390
_refine_ls_shift/su_max 0.000
_refine_ls_shift/su_mean 0.000
_refine_ls_structure_factor_coef Fsqd
_refine_ls_weighting_details 'calc w=1/[\s^2^(Fo^2^)+(0.088P)^2^+0.1086P] where P=(Fo^2^+2Fc^2^)/3'
_refine_ls_weighting_scheme calc
_refine_ls_wR_factor_gt 0.1184
_refine_ls_wR_factor_ref 0.1371
_reflns_number_gt 3365
_reflns_number_total 4701
_reflns_threshold_expression I>2\s(I)
_cod_data_source_file rt2019.cif
_cod_data_source_block I
_cod_depositor_comments
;
The following automatic conversions were performed:
'_symmetry_cell_setting' value 'Monoclinic' changed to 'monoclinic'
according to '/home/saulius/struct/CIF-dictionaries/cif_core.dic'
dictionary named 'cif_core.dic' version 2.4.1 from 2010-06-29.

Automatic conversion script
Id: cif_fix_enum 1527 2010-12-29 10:47:43Z saulius 

The following automatic conversions were performed:

'_symmetry_cell_setting' value 'Monoclinic' changed to 'monoclinic'
according to /home/saulius/struct/CIF-dictionaries/cif_core.dic
dictionary named 'cif_core.dic' version 2.4.1 from 2010-06-29.

Automatic conversion script
Id: cif_fix_values 1715 2011-07-08 13:25:40Z adriana 
;
_cod_original_sg_symbol_H-M 'P 21/c'
_cod_database_code 2218799
_cod_database_fobs_code 2218799

loop_
_symmetry_equiv_pos_as_xyz
'x, y, z'
'-x, y+1/2, -z+1/2'
'-x, -y, -z'
'x, -y-1/2, z-1/2'

loop_
_atom_site_type_symbol
_atom_site_label
_atom_site_fract_x
_atom_site_fract_y
_atom_site_fract_z
_atom_site_U_iso_or_equiv
_atom_site_adp_type
_atom_site_calc_flag
_atom_site_refinement_flags
_atom_site_occupancy
C C1 0.26661(13) 0.3957(2) 0.12381(18) 0.0443(6) Uani d . 1
C C2 0.11648(12) 0.37608(19) 0.01975(16) 0.0388(5) Uani d . 1
C C3 0.22308(13) 0.3509(2) 0.19150(18) 0.0437(6) Uani d . 1
C C4 0.40701(15) 0.3175(3) 0.0638(2) 0.0651(8) Uani d . 1
H H4A 0.3799 0.2431 0.0702 0.078 Uiso calc R 1
H H4B 0.3930 0.3432 -0.0075 0.078 Uiso calc R 1
C C5 0.49893(14) 0.3027(2) 0.0933(2) 0.0513(6) Uani d . 1
C C6 0.55077(16) 0.3460(2) 0.0315(2) 0.0580(7) Uani d . 1
H H6 0.5292 0.3858 -0.0290 0.070 Uiso calc R 1
C C7 0.63543(16) 0.3306(2) 0.0590(2) 0.0651(8) Uani d . 1
H H7 0.6702 0.3599 0.0167 0.078 Uiso calc R 1
C C8 0.66740(16) 0.2728(3) 0.1474(2) 0.0660(8) Uani d . 1
H H8 0.7240 0.2628 0.1657 0.079 Uiso calc R 1
C C9 0.61659(17) 0.2296(2) 0.2091(2) 0.0652(8) Uani d . 1
H H9 0.6387 0.1897 0.2694 0.078 Uiso calc R 1
C C10 0.53260(16) 0.2442(2) 0.1833(2) 0.0595(7) Uani d . 1
H H10 0.4985 0.2148 0.2263 0.071 Uiso calc R 1
C C11 0.04782(12) 0.37793(19) -0.05529(17) 0.0389(5) Uani d . 1
C C12 0.03983(14) 0.42998(19) -0.15886(17) 0.0415(5) Uani d . 1
C C13 0.09229(15) 0.4942(2) -0.20960(19) 0.0532(6) Uani d . 1
H H13 0.1463 0.5095 -0.1782 0.064 Uiso calc R 1
C C14 0.06161(17) 0.5345(2) -0.3080(2) 0.0619(7) Uani d . 1
H H14 0.0952 0.5770 -0.3444 0.074 Uiso calc R 1
C C15 -0.01918(17) 0.5114(2) -0.35224(19) 0.0592(7) Uani d . 1
H H15 -0.0383 0.5402 -0.4184 0.071 Uiso calc R 1
C C16 -0.04129(13) 0.41232(19) -0.21187(17) 0.0420(5) Uani d . 1
C C17 -0.08682(13) 0.34911(19) -0.14401(17) 0.0426(6) Uani d . 1
C C18 -0.03350(12) 0.32953(19) -0.04860(17) 0.0389(5) Uani d . 1
C C19 -0.06498(13) 0.2702(2) 0.02749(18) 0.0454(6) Uani d . 1
H H19 -0.0327 0.2552 0.0917 0.054 Uiso calc R 1
C C20 -0.14634(14) 0.2337(2) 0.0048(2) 0.0522(6) Uani d . 1
H H20 -0.1696 0.1938 0.0543 0.063 Uiso calc R 1
C C21 -0.19258(14) 0.2566(2) -0.0910(2) 0.0554(7) Uani d . 1
H H21 -0.2467 0.2299 -0.1041 0.067 Uiso calc R 1
C C22 0.27286(17) 0.4698(2) 0.37016(19) 0.0585(7) Uani d . 1
H H22A 0.3122 0.5104 0.3361 0.070 Uiso calc R 1
H H22B 0.2207 0.5109 0.3541 0.070 Uiso calc R 1
C C23 0.30247(15) 0.4705(2) 0.48452(19) 0.0487(6) Uani d . 1
C C24 0.38114(16) 0.5099(2) 0.5233(2) 0.0605(7) Uani d . 1
H H24 0.4152 0.5329 0.4777 0.073 Uiso calc R 1
C C25 0.4097(2) 0.5156(3) 0.6274(3) 0.0802(9) Uani d . 1
H H25 0.4626 0.5431 0.6518 0.096 Uiso calc R 1
C C26 0.3614(3) 0.4814(3) 0.6953(3) 0.0880(11) Uani d . 1
H H26 0.3813 0.4845 0.7661 0.106 Uiso calc R 1
C C27 0.2830(3) 0.4420(3) 0.6591(3) 0.0821(10) Uani d . 1
H H27 0.2497 0.4193 0.7057 0.099 Uiso calc R 1
C C28 0.25280(17) 0.4359(2) 0.5533(2) 0.0623(7) Uani d . 1
H H28 0.1997 0.4087 0.5292 0.075 Uiso calc R 1
N N1 -0.16515(11) 0.31450(18) -0.16673(16) 0.0504(5) Uani d . 1
N N2 -0.07133(12) 0.45076(19) -0.30653(15) 0.0525(5) Uani d . 1
S S1 0.11858(3) 0.32501(5) 0.14525(4) 0.0451(2) Uani d . 1
S S2 0.21191(3) 0.42865(6) 0.00076(5) 0.0470(2) Uani d . 1
S S3 0.25999(4) 0.31922(6) 0.32190(5) 0.0541(2) Uani d . 1
S S4 0.37216(4) 0.42555(6) 0.14861(5) 0.0535(2) Uani d . 1

loop_
_atom_site_aniso_label
_atom_site_aniso_U_11
_atom_site_aniso_U_22
_atom_site_aniso_U_33
_atom_site_aniso_U_12
_atom_site_aniso_U_13
_atom_site_aniso_U_23
C1 0.0350(12) 0.0470(14) 0.0480(14) -0.0001(10) -0.0005(11) -0.0063(11)
C2 0.0353(11) 0.0382(13) 0.0419(13) -0.0015(10) 0.0045(10) -0.0024(10)
C3 0.0407(12) 0.0413(13) 0.0454(14) 0.0020(10) -0.0022(11) -0.0010(10)
C4 0.0392(13) 0.084(2) 0.0697(18) -0.0049(13) 0.0033(12) -0.0222(15)
C5 0.0391(12) 0.0519(15) 0.0618(17) -0.0012(11) 0.0058(12) -0.0124(13)
C6 0.0521(15) 0.0583(17) 0.0635(18) 0.0064(12) 0.0102(13) -0.0009(13)
C7 0.0462(15) 0.0671(19) 0.085(2) -0.0009(13) 0.0201(15) -0.0047(16)
C8 0.0417(14) 0.0595(18) 0.093(2) 0.0095(13) 0.0005(15) -0.0164(16)
C9 0.0637(18) 0.0517(17) 0.0730(19) 0.0056(14) -0.0077(16) -0.0025(14)
C10 0.0593(17) 0.0562(17) 0.0620(18) -0.0127(13) 0.0080(14) -0.0018(13)
C11 0.0344(11) 0.0399(13) 0.0415(13) 0.0008(10) 0.0045(10) -0.0010(10)
C12 0.0409(12) 0.0427(13) 0.0399(13) 0.0018(10) 0.0043(10) -0.0025(10)
C13 0.0505(14) 0.0589(17) 0.0499(15) -0.0058(12) 0.0081(12) 0.0065(12)
C14 0.0694(18) 0.0680(18) 0.0508(16) -0.0089(14) 0.0175(14) 0.0094(14)
C15 0.0690(17) 0.0673(18) 0.0394(15) 0.0036(14) 0.0048(13) 0.0064(13)
C16 0.0389(12) 0.0458(14) 0.0393(13) 0.0022(10) 0.0019(10) -0.0053(11)
C17 0.0379(12) 0.0436(14) 0.0437(14) 0.0043(10) 0.0007(10) -0.0051(11)
C18 0.0330(11) 0.0402(13) 0.0427(13) 0.0019(9) 0.0043(10) -0.0050(10)
C19 0.0391(13) 0.0488(14) 0.0479(14) -0.0030(10) 0.0070(11) -0.0007(11)
C20 0.0398(13) 0.0568(16) 0.0609(17) -0.0034(11) 0.0114(12) 0.0008(13)
C21 0.0341(13) 0.0568(16) 0.0738(19) -0.0031(11) 0.0055(13) -0.0037(14)
C22 0.0678(17) 0.0483(15) 0.0526(16) 0.0021(13) -0.0080(13) -0.0018(12)
C23 0.0520(14) 0.0426(14) 0.0479(15) 0.0089(11) -0.0010(12) -0.0001(11)
C24 0.0580(16) 0.0592(17) 0.0609(18) -0.0002(13) 0.0014(14) 0.0011(13)
C25 0.085(2) 0.069(2) 0.072(2) 0.0017(17) -0.0248(18) -0.0088(17)
C26 0.135(3) 0.068(2) 0.051(2) 0.028(2) -0.011(2) -0.0131(16)
C27 0.129(3) 0.064(2) 0.061(2) 0.030(2) 0.041(2) 0.0126(16)
C28 0.0613(17) 0.0548(17) 0.072(2) 0.0086(13) 0.0143(15) 0.0028(14)
N1 0.0345(10) 0.0572(13) 0.0560(13) -0.0001(9) -0.0013(9) -0.0045(10)
N2 0.0558(13) 0.0602(14) 0.0388(12) 0.0043(10) 0.0011(10) -0.0009(10)
S1 0.0392(3) 0.0531(4) 0.0412(4) -0.0035(3) 0.0020(3) 0.0036(3)
S2 0.0357(3) 0.0598(4) 0.0443(4) -0.0074(3) 0.0040(3) 0.0001(3)
S3 0.0621(4) 0.0465(4) 0.0470(4) -0.0019(3) -0.0083(3) 0.0044(3)
S4 0.0353(3) 0.0593(4) 0.0626(5) -0.0048(3) -0.0006(3) -0.0127(3)

loop_
_atom_type_symbol
_atom_type_description
_atom_type_scat_dispersion_real
_atom_type_scat_dispersion_imag
_atom_type_scat_source
C C 0.0033 0.0016 'International Tables Vol C Tables 4.2.6.8 and 6.1.1.4'
H H 0.0000 0.0000 'International Tables Vol C Tables 4.2.6.8 and 6.1.1.4'
N N 0.0061 0.0033 'International Tables Vol C Tables 4.2.6.8 and 6.1.1.4'
S S 0.1246 0.1234 'International Tables Vol C Tables 4.2.6.8 and 6.1.1.4'

loop_
_geom_angle_atom_site_label_1
_geom_angle_atom_site_label_2
_geom_angle_atom_site_label_3
_geom_angle
C3 C1 S2 116.50(17)
C3 C1 S4 125.80(19)
S2 C1 S4 117.69(14)
C11 C2 S1 124.27(16)
C11 C2 S2 123.16(17)
S1 C2 S2 112.55(12)
C1 C3 S1 116.50(18)
C1 C3 S3 126.42(18)
S1 C3 S3 117.07(14)
C5 C4 S4 109.37(17)
C5 C4 H4A 109.8
S4 C4 H4A 109.8
C5 C4 H4B 109.8
S4 C4 H4B 109.8
H4A C4 H4B 108.2
C6 C5 C10 118.7(2)
C6 C5 C4 120.9(2)
C10 C5 C4 120.4(2)
C5 C6 C7 120.3(3)
C5 C6 H6 119.9
C7 C6 H6 119.9
C8 C7 C6 120.2(3)
C8 C7 H7 119.9
C6 C7 H7 119.9
C7 C8 C9 119.9(3)
C7 C8 H8 120.0
C9 C8 H8 120.0
C8 C9 C10 120.7(3)
C8 C9 H9 119.7
C10 C9 H9 119.7
C9 C10 C5 120.2(3)
C9 C10 H10 119.9
C5 C10 H10 119.9
C2 C11 C18 127.0(2)
C2 C11 C12 127.01(19)
C18 C11 C12 105.95(18)
C13 C12 C16 117.1(2)
C13 C12 C11 134.1(2)
C16 C12 C11 108.7(2)
C14 C13 C12 117.9(2)
C14 C13 H13 121.1
C12 C13 H13 121.1
C13 C14 C15 119.7(2)
C13 C14 H14 120.1
C15 C14 H14 120.1
N2 C15 C14 124.3(2)
N2 C15 H15 117.8
C14 C15 H15 117.8
N2 C16 C12 125.4(2)
N2 C16 C17 126.1(2)
C12 C16 C17 108.48(19)
N1 C17 C18 125.2(2)
N1 C17 C16 126.5(2)
C18 C17 C16 108.24(19)
C19 C18 C17 117.57(19)
C19 C18 C11 133.8(2)
C17 C18 C11 108.60(19)
C18 C19 C20 117.8(2)
C18 C19 H19 121.1
C20 C19 H19 121.1
C21 C20 C19 119.9(2)
C21 C20 H20 120.1
C19 C20 H20 120.1
N1 C21 C20 124.6(2)
N1 C21 H21 117.7
C20 C21 H21 117.7
C23 C22 S3 110.54(17)
C23 C22 H22A 109.5
S3 C22 H22A 109.5
C23 C22 H22B 109.5
S3 C22 H22B 109.5
H22A C22 H22B 108.1
C28 C23 C24 118.7(2)
C28 C23 C22 122.0(2)
C24 C23 C22 119.3(2)
C25 C24 C23 121.2(3)
C25 C24 H24 119.4
C23 C24 H24 119.4
C26 C25 C24 120.4(3)
C26 C25 H25 119.8
C24 C25 H25 119.8
C25 C26 C27 119.6(3)
C25 C26 H26 120.2
C27 C26 H26 120.2
C26 C27 C28 120.7(3)
C26 C27 H27 119.6
C28 C27 H27 119.6
C23 C28 C27 119.3(3)
C23 C28 H28 120.3
C27 C28 H28 120.3
C17 N1 C21 115.0(2)
C15 N2 C16 115.5(2)
C2 S1 C3 97.15(10)
C2 S2 C1 97.19(11)
C3 S3 C22 98.28(11)
C1 S4 C4 99.62(11)

loop_
_geom_bond_atom_site_label_1
_geom_bond_atom_site_label_2
_geom_bond_distance
C1 C3 1.340(3)
C1 S2 1.747(2)
C1 S4 1.749(2)
C2 C11 1.364(3)
C2 S1 1.744(2)
C2 S2 1.745(2)
C3 S1 1.750(2)
C3 S3 1.751(2)
C4 C5 1.508(3)
C4 S4 1.822(3)
C4 H4A 0.9700
C4 H4B 0.9700
C5 C6 1.372(3)
C5 C10 1.385(3)
C6 C7 1.391(3)
C6 H6 0.9300
C7 C8 1.358(4)
C7 H7 0.9300
C8 C9 1.359(4)
C8 H8 0.9300
C9 C10 1.378(4)
C9 H9 0.9300
C10 H10 0.9300
C11 C18 1.469(3)
C11 C12 1.469(3)
C12 C13 1.392(3)
C12 C16 1.410(3)
C13 C14 1.381(3)
C13 H13 0.9300
C14 C15 1.382(4)
C14 H14 0.9300
C15 N2 1.328(3)
C15 H15 0.9300
C16 N2 1.329(3)
C16 C17 1.455(3)
C17 N1 1.334(3)
C17 C18 1.416(3)
C18 C19 1.383(3)
C19 C20 1.387(3)
C19 H19 0.9300
C20 C21 1.377(3)
C20 H20 0.9300
C21 N1 1.338(3)
C21 H21 0.9300
C22 C23 1.495(3)
C22 S3 1.829(2)
C22 H22A 0.9700
C22 H22B 0.9700
C23 C28 1.382(3)
C23 C24 1.383(3)
C24 C25 1.367(4)
C24 H24 0.9300
C25 C26 1.356(5)
C25 H25 0.9300
C26 C27 1.374(5)
C26 H26 0.9300
C27 C28 1.392(4)
C27 H27 0.9300
C28 H28 0.9300

loop_
_cod_related_entry_id
_cod_related_entry_database
_cod_related_entry_code
1 ChemSpider 30655537
